data_4121597
loop_
_publ_author_name
'Elsaidi, Sameh K.'
'Mohamed, Mona H.'
'Wojtas, Lukasz'
'Chanthapally, Anjana'
'Pham, Tony'
'Space, Brian'
'Vittal, Jagadese J.'
'Zaworotko, Michael J.'

_publ_section_title
;
 Putting the Squeeze on CH4 and CO2 through Control over Interpenetration
 in Diamondoid Nets.
;
_journal_issue 13
_journal_name_full 'Journal of the American Chemical Society'
_journal_page_first 5072
_journal_page_last 5077
_journal_paper_doi 10.1021/ja500005k
_journal_volume 136
_journal_year 2014
_chemical_formula_sum 'C16 H12 Co N2 O4'
_chemical_formula_weight 355.21
_chemical_name_systematic
; 
 ? 
;
_space_group_IT_number 52
_symmetry_cell_setting orthorhombic
_symmetry_space_group_name_Hall '-P 2a 2bc'
_symmetry_space_group_name_H-M 'P n n a'
_atom_sites_solution_hydrogens geom
_atom_sites_solution_primary direct
_atom_sites_solution_secondary difmap
_audit_creation_method SHELXL-97
_cell_angle_alpha 90.00
_cell_angle_beta 90.00
_cell_angle_gamma 90.00
_cell_formula_units_Z 4
_cell_length_a 12.4892(15)
_cell_length_b 13.6324(15)
_cell_length_c 12.1687(15)
_cell_measurement_temperature 228(2)
_cell_volume 2071.8(4)
_computing_cell_refinement 'APEX2 (Bruker, 2010); SAINT (Bruker, 2009)'
_computing_data_collection 'APEX2 (Bruker, 2010)'
_computing_data_reduction 'SAINT (Bruker, 2009);XPREP(Sheldrick,2008)'
_computing_publication_material 'OLEX2 (Dolomanov,2009)'
_computing_structure_refinement 'SHELXTL (Sheldrick, 2008), OLEX2 (2009)'
_computing_structure_solution 'SHELXS-97 (Sheldrick, 2008)'
_diffrn_ambient_temperature 228(2)
_diffrn_measured_fraction_theta_full 0.999
_diffrn_measured_fraction_theta_max 0.999
_diffrn_measurement_device_type 'BRUKER SMART APEXII CCD'
_diffrn_measurement_method 'omega scans'
_diffrn_radiation_monochromator graphite
_diffrn_radiation_source 'fine-focus sealed tube'
_diffrn_radiation_type CuK\a
_diffrn_radiation_wavelength 1.54178
_diffrn_reflns_av_R_equivalents 0.0666
_diffrn_reflns_av_sigmaI/netI 0.0262
_diffrn_reflns_limit_h_max 14
_diffrn_reflns_limit_h_min -14
_diffrn_reflns_limit_k_max 16
_diffrn_reflns_limit_k_min -16
_diffrn_reflns_limit_l_max 14
_diffrn_reflns_limit_l_min -14
_diffrn_reflns_number 23368
_diffrn_reflns_theta_full 66.26
_diffrn_reflns_theta_max 66.26
_diffrn_reflns_theta_min 4.87
_exptl_absorpt_coefficient_mu 6.643
_exptl_absorpt_correction_T_max 0.5286
_exptl_absorpt_correction_T_min 0.3360
_exptl_absorpt_correction_type multi-scan
_exptl_absorpt_process_details 'SADABS; (Sheldrick, 2003)'
_exptl_crystal_colour red
_exptl_crystal_density_diffrn 1.139
_exptl_crystal_density_method 'not measured'
_exptl_crystal_description block
_exptl_crystal_F_000 724
_exptl_crystal_size_max 0.21
_exptl_crystal_size_mid 0.15
_exptl_crystal_size_min 0.11
_refine_diff_density_max 0.454
_refine_diff_density_min -0.513
_refine_diff_density_rms 0.081
_refine_ls_extinction_method none
_refine_ls_goodness_of_fit_ref 1.195
_refine_ls_hydrogen_treatment constr
_refine_ls_matrix_type full
_refine_ls_number_parameters 105
_refine_ls_number_reflns 1823
_refine_ls_number_restraints 0
_refine_ls_restrained_S_all 1.195
_refine_ls_R_factor_all 0.0882
_refine_ls_R_factor_gt 0.0794
_refine_ls_shift/su_max 0.000
_refine_ls_shift/su_mean 0.000
_refine_ls_structure_factor_coef Fsqd
_refine_ls_weighting_details 'calc w=1/[\s^2^(Fo^2^)+(0.0542P)^2^+8.2987P] where P=(Fo^2^+2Fc^2^)/3'
_refine_ls_weighting_scheme calc
_refine_ls_wR_factor_gt 0.1946
_refine_ls_wR_factor_ref 0.1986
_reflns_number_gt 1587
_reflns_number_total 1823
_reflns_threshold_expression >2sigma(I)
_cod_data_source_file ja500005k_si_005.cif
_cod_data_source_block dia-4i-3-b
_cod_original_sg_symbol_H-M Pnna
_cod_database_code 4121597

loop_
_symmetry_equiv_pos_as_xyz
'x, y, z'
'-x+1/2, -y, z'
'-x+1/2, y+1/2, -z+1/2'
'x, -y+1/2, -z+1/2'
'-x, -y, -z'
'x-1/2, y, -z'
'x-1/2, -y-1/2, z-1/2'
'-x, y-1/2, z-1/2'

loop_
_atom_site_label
_atom_site_type_symbol
_atom_site_fract_x
_atom_site_fract_y
_atom_site_fract_z
_atom_site_U_iso_or_equiv
_atom_site_adp_type
_atom_site_occupancy
_atom_site_symmetry_multiplicity
_atom_site_calc_flag
_atom_site_refinement_flags
C1 C 0.3985(6) 0.5620(4) 0.3344(5) 0.0558(17) Uani 1 1 d .
C2 C 0.4733(6) 0.6209(5) 0.4041(6) 0.070(2) Uani 1 1 d .
H2 H 0.5159 0.5880 0.4559 0.084 Uiso 1 1 calc R
C3 C 0.4819(6) 0.7158(4) 0.3962(6) 0.0622(19) Uani 1 1 d .
H3 H 0.4412 0.7463 0.3409 0.075 Uiso 1 1 calc R
C4 C 0.5486(6) 0.7801(4) 0.4644(6) 0.063(2) Uani 1 1 d .
C5 C 0.5593(5) 0.8777(4) 0.4378(6) 0.0588(18) Uani 1 1 d .
H5 H 0.5251 0.9028 0.3750 0.071 Uiso 1 1 calc R
C6 C 0.6198(5) 0.9384(4) 0.5027(6) 0.0560(16) Uani 1 1 d .
H6 H 0.6242 1.0049 0.4831 0.067 Uiso 1 1 calc R
C7 C 0.6662(8) 0.8138(5) 0.6152(7) 0.100(4) Uani 1 1 d .
H7 H 0.7048 0.7894 0.6756 0.121 Uiso 1 1 calc R
C8 C 0.6047(8) 0.7486(5) 0.5541(8) 0.104(4) Uani 1 1 d .
H8 H 0.6017 0.6822 0.5747 0.125 Uiso 1 1 calc R
N1 N 0.6729(4) 0.9087(3) 0.5922(4) 0.0472(12) Uani 1 1 d .
O1 O 0.3438(3) 0.6049(3) 0.2623(3) 0.0495(10) Uani 1 1 d .
O2 O 0.3894(5) 0.4739(3) 0.3493(5) 0.091(2) Uani 1 1 d .
Co1 Co 0.2500 0.5000 0.20186(9) 0.0347(4) Uani 1 2 d S

loop_
_atom_site_aniso_label
_atom_site_aniso_U_11
_atom_site_aniso_U_22
_atom_site_aniso_U_33
_atom_site_aniso_U_23
_atom_site_aniso_U_13
_atom_site_aniso_U_12
C1 0.070(4) 0.039(3) 0.058(4) 0.010(3) -0.028(3) -0.010(3)
C2 0.084(5) 0.049(4) 0.076(5) 0.009(3) -0.047(4) -0.011(4)
C3 0.079(5) 0.047(3) 0.060(4) 0.015(3) -0.031(4) -0.013(3)
C4 0.065(4) 0.041(3) 0.084(5) 0.004(3) -0.044(4) -0.007(3)
C5 0.066(4) 0.044(3) 0.066(4) 0.012(3) -0.039(4) -0.004(3)
C6 0.065(4) 0.034(3) 0.069(4) 0.005(3) -0.025(4) -0.001(3)
C7 0.159(9) 0.050(4) 0.092(6) 0.029(4) -0.080(6) -0.034(5)
C8 0.150(8) 0.042(4) 0.120(7) 0.029(4) -0.088(7) -0.035(5)
N1 0.055(3) 0.037(2) 0.050(3) 0.008(2) -0.020(2) -0.003(2)
O1 0.052(2) 0.047(2) 0.049(2) 0.0046(19) -0.014(2) -0.0094(19)
O2 0.139(5) 0.037(2) 0.097(4) 0.009(2) -0.053(4) -0.020(3)
Co1 0.0354(6) 0.0273(6) 0.0416(7) 0.000 0.000 -0.0024(5)

loop_
_atom_type_symbol
_atom_type_description
_atom_type_scat_dispersion_real
_atom_type_scat_dispersion_imag
_atom_type_scat_source
C C 0.0181 0.0091 'International Tables Vol C Tables 4.2.6.8 and 6.1.1.4'
H H 0.0000 0.0000 'International Tables Vol C Tables 4.2.6.8 and 6.1.1.4'
Co Co -2.3653 3.6143 'International Tables Vol C Tables 4.2.6.8 and 6.1.1.4'
N N 0.0311 0.0180 'International Tables Vol C Tables 4.2.6.8 and 6.1.1.4'
O O 0.0492 0.0322 'International Tables Vol C Tables 4.2.6.8 and 6.1.1.4'

loop_
_geom_angle_atom_site_label_1
_geom_angle_atom_site_label_2
_geom_angle_atom_site_label_3
_geom_angle
_geom_angle_site_symmetry_1
_geom_angle_site_symmetry_3
O2 C1 O1 120.7(6) . .
O2 C1 C2 120.2(6) . .
O1 C1 C2 119.0(5) . .
C3 C2 C1 123.0(6) . .
C3 C2 H2 118.5 . .
C1 C2 H2 118.5 . .
C2 C3 C4 126.8(6) . .
C2 C3 H3 116.6 . .
C4 C3 H3 116.6 . .
C8 C4 C5 116.3(6) . .
C8 C4 C3 123.7(6) . .
C5 C4 C3 120.0(6) . .
C6 C5 C4 120.1(6) . .
C6 C5 H5 120.0 . .
C4 C5 H5 120.0 . .
N1 C6 C5 124.1(5) . .
N1 C6 H6 118.0 . .
C5 C6 H6 118.0 . .
N1 C7 C8 123.1(6) . .
N1 C7 H7 118.4 . .
C8 C7 H7 118.4 . .
C4 C8 C7 120.6(6) . .
C4 C8 H8 119.7 . .
C7 C8 H8 119.7 . .
C7 N1 C6 115.7(5) . .
C7 N1 Co1 118.8(4) . 7_676
C6 N1 Co1 125.2(4) . 7_676
C1 O1 Co1 104.1(4) . .
O1 Co1 O1 136.6(2) . 2_565
O1 Co1 N1 113.45(18) . 8_655
O1 Co1 N1 94.61(17) 2_565 8_655
O1 Co1 N1 94.61(17) . 7_575
O1 Co1 N1 113.45(18) 2_565 7_575
N1 Co1 N1 99.4(3) 8_655 7_575

loop_
_geom_bond_atom_site_label_1
_geom_bond_atom_site_label_2
_geom_bond_distance
_geom_bond_site_symmetry_2
C1 O2 1.220(7) .
C1 O1 1.256(7) .
C1 C2 1.495(8) .
C2 C3 1.301(8) .
C2 H2 0.9400 .
C3 C4 1.468(8) .
C3 H3 0.9400 .
C4 C8 1.366(9) .
C4 C5 1.376(8) .
C5 C6 1.370(8) .
C5 H5 0.9400 .
C6 N1 1.338(7) .
C6 H6 0.9400 .
C7 N1 1.327(8) .
C7 C8 1.390(10) .
C7 H7 0.9400 .
C8 H8 0.9400 .
N1 Co1 2.063(5) 7_676
O1 Co1 1.989(4) .
Co1 O1 1.990(4) 2_565
Co1 N1 2.063(5) 8_655
Co1 N1 2.063(5) 7_575

loop_
_platon_squeeze_void_nr
_platon_squeeze_void_average_x
_platon_squeeze_void_average_y
_platon_squeeze_void_average_z
_platon_squeeze_void_volume
_platon_squeeze_void_count_electrons
_platon_squeeze_void_content
1 0.750 0.056 0.250 387 104 ' '
2 0.250 0.437 0.750 387 104 ' '
